data_4348347
loop_
_publ_author_name
'Carter, Korey P.'
'Cahill, Christopher L.'

_publ_section_title
;
 Combining coordination and supramolecular chemistry to explore uranyl
 assembly in the solid state
;
_journal_issue 2
_journal_name_full 'Inorganic Chemistry Frontiers'
_journal_page_first 141
_journal_paper_doi 10.1039/C4QI00183D
_journal_volume 2
_journal_year 2015
_chemical_formula_sum 'C26 H16 Br2 N2 O6 U'
_chemical_formula_weight 850.26
_space_group_crystal_system triclinic
_space_group_IT_number 2
_space_group_name_Hall '-P 1'
_space_group_name_H-M_alt 'P -1'
_symmetry_cell_setting triclinic
_symmetry_Int_Tables_number 2
_symmetry_space_group_name_H-M 'P -1'
_atom_sites_solution_hydrogens geom
_audit_creation_method SHELXL-2014
_audit_update_record
;
2014-09-23 deposited with the CCDC.
2014-12-08 downloaded from the CCDC.
;
_cell_angle_alpha 63.614(4)
_cell_angle_beta 76.124(4)
_cell_angle_gamma 84.538(3)
_cell_formula_units_Z 2
_cell_length_a 8.9104(8)
_cell_length_b 12.1555(10)
_cell_length_c 13.0201(11)
_cell_measurement_reflns_used 16445
_cell_measurement_temperature 100(2)
_cell_measurement_theta_max 54.977
_cell_measurement_theta_min 5.247
_cell_volume 1226.32(19)
_computing_cell_refinement 'SAINT, Bruker-AXS'
_computing_data_collection 'APEX, Bruker-AXS'
_computing_data_reduction 'SAINT, Bruker-AXS'
_computing_molecular_graphics 'Crystal Maker (Palmer, 2009)'
_computing_publication_material 'WINGX (Farrugia, 2012)'
_computing_structure_refinement 'SHELXL-2013 (Sheldrick, 2013)'
_computing_structure_solution 'SIR92 (Gualardi, 1994)'
_diffrn_ambient_temperature 100(2)
_diffrn_measured_fraction_theta_full 1.000
_diffrn_measured_fraction_theta_max 0.997
_diffrn_measurement_device_type 'Bruker APEX II CCD'
_diffrn_measurement_method 'omega scans'
_diffrn_radiation_probe x-ray
_diffrn_radiation_type MoK\a
_diffrn_radiation_wavelength 0.71073
_diffrn_reflns_av_R_equivalents 0.0375
_diffrn_reflns_av_unetI/netI 0.0441
_diffrn_reflns_Laue_measured_fraction_full 1.000
_diffrn_reflns_Laue_measured_fraction_max 0.997
_diffrn_reflns_limit_h_max 11
_diffrn_reflns_limit_h_min -11
_diffrn_reflns_limit_k_max 15
_diffrn_reflns_limit_k_min -15
_diffrn_reflns_limit_l_max 16
_diffrn_reflns_limit_l_min -16
_diffrn_reflns_number 16445
_diffrn_reflns_point_group_measured_fraction_full 1.000
_diffrn_reflns_point_group_measured_fraction_max 0.997
_diffrn_reflns_theta_full 25.500
_diffrn_reflns_theta_max 27.638
_diffrn_reflns_theta_min 1.790
_diffrn_source 'fine-focus sealed tube'
_exptl_absorpt_coefficient_mu 9.923
_exptl_absorpt_correction_T_max 0.7456
_exptl_absorpt_correction_T_min 0.6069
_exptl_absorpt_correction_type empirical
_exptl_absorpt_process_details 'SADABS, Bruker-AXS (2008)'
_exptl_crystal_colour Yellow
_exptl_crystal_density_diffrn 2.303
_exptl_crystal_description Plate
_exptl_crystal_F_000 792
_exptl_crystal_size_max 0.26
_exptl_crystal_size_mid 0.18
_exptl_crystal_size_min 0.13
_refine_diff_density_max 0.939
_refine_diff_density_min -0.622
_refine_diff_density_rms 0.147
_refine_ls_extinction_method none
_refine_ls_goodness_of_fit_ref 1.013
_refine_ls_hydrogen_treatment constr
_refine_ls_matrix_type full
_refine_ls_number_parameters 334
_refine_ls_number_reflns 5695
_refine_ls_number_restraints 0
_refine_ls_restrained_S_all 1.013
_refine_ls_R_factor_all 0.0307
_refine_ls_R_factor_gt 0.0255
_refine_ls_shift/su_max 0.001
_refine_ls_shift/su_mean 0.000
_refine_ls_structure_factor_coef Fsqd
_refine_ls_weighting_details 'w=1/[\s^2^(Fo^2^)+(0.0184P)^2^] where P=(Fo^2^+2Fc^2^)/3'
_refine_ls_weighting_scheme calc
_refine_ls_wR_factor_gt 0.0481
_refine_ls_wR_factor_ref 0.0496
_reflns_Friedel_coverage 0.000
_reflns_number_gt 5111
_reflns_number_total 5695
_reflns_threshold_expression 'I > 2\s(I)'
_cod_data_source_file c4qi00183d2.cif
_cod_data_source_block Compound_1
_cod_database_code 4348347
_shelx_space_group_comment
;
The symmetry employed for this shelxl refinement is uniquely defined
by the following loop, which should always be used as a source of
symmetry information in preference to the above space-group names.
They are only intended as comments.
;
_shelxl_version_number 2014-1

loop_
_space_group_symop_operation_xyz
'x, y, z'
'-x, -y, -z'

loop_
_atom_site_label
_atom_site_type_symbol
_atom_site_fract_x
_atom_site_fract_y
_atom_site_fract_z
_atom_site_U_iso_or_equiv
_atom_site_adp_type
_atom_site_occupancy
_atom_site_site_symmetry_order
_atom_site_calc_flag
_atom_site_refinement_flags_posn
_atom_site_refinement_flags_adp
U1 U 0.25749(2) 0.56469(2) 0.24104(2) 0.01066(4) Uani 1 1 d . .
Br1 Br 0.74953(5) -0.01736(3) 0.49205(4) 0.01983(9) Uani 1 1 d . .
Br2 Br 0.77110(4) 0.73221(4) 0.39601(3) 0.01953(9) Uani 1 1 d . .
O1 O 0.3736(3) 0.6201(2) 0.0956(2) 0.0164(6) Uani 1 1 d . .
O4 O 0.4819(3) 0.5344(2) 0.3272(2) 0.0154(6) Uani 1 1 d . .
O2 O 0.1351(3) 0.5075(2) 0.3831(2) 0.0148(6) Uani 1 1 d . .
O3 O 0.4104(3) 0.3822(2) 0.3013(2) 0.0141(6) Uani 1 1 d . .
O5 O 0.2555(3) 0.7513(2) 0.2335(2) 0.0191(6) Uani 1 1 d . .
N1 N 0.0213(3) 0.6337(3) 0.1501(3) 0.0142(7) Uani 1 1 d . .
N2 N 0.1302(3) 0.3998(3) 0.2120(3) 0.0122(6) Uani 1 1 d . .
C23 C 0.6572(5) 0.8487(4) 0.2890(3) 0.0196(9) Uani 1 1 d . .
O6 O 0.1912(4) 0.9478(3) 0.1516(3) 0.0318(8) Uani 1 1 d . .
C12 C -0.0604(4) 0.5509(4) 0.1400(3) 0.0138(8) Uani 1 1 d . .
C11 C -0.0041(4) 0.4277(3) 0.1730(3) 0.0123(8) Uani 1 1 d . .
C16 C 0.7389(4) 0.1488(3) 0.4697(3) 0.0133(8) Uani 1 1 d . .
C17 C 0.8451(4) 0.1934(4) 0.5045(3) 0.0148(8) Uani 1 1 d . .
H17 H 0.9201 0.1423 0.5404 0.018 Uiso 1 1 calc R U
C6 C -0.2246(4) 0.3780(4) 0.1170(3) 0.0194(9) Uani 1 1 d . .
H6 H -0.2787 0.3209 0.1098 0.023 Uiso 1 1 calc R U
C3 C -0.2464(4) 0.7056(4) 0.0617(3) 0.0184(9) Uani 1 1 d . .
H3 H -0.3369 0.7298 0.0342 0.022 Uiso 1 1 calc R U
C19 C 0.7248(4) 0.3913(3) 0.4326(3) 0.0135(8) Uani 1 1 d . .
H19 H 0.7197 0.4729 0.4204 0.016 Uiso 1 1 calc R U
C26 C 0.4969(6) 1.0179(4) 0.1327(4) 0.0297(11) Uani 1 1 d . .
H26 H 0.4413 1.0760 0.0812 0.036 Uiso 1 1 calc R U
C18 C 0.8380(4) 0.3155(4) 0.4849(3) 0.0153(8) Uani 1 1 d . .
H18 H 0.9097 0.3468 0.5069 0.018 Uiso 1 1 calc R U
C21 C 0.4354(5) 0.9007(4) 0.2046(3) 0.0188(9) Uani 1 1 d . .
C24 C 0.7223(5) 0.9647(4) 0.2159(4) 0.0298(11) Uani 1 1 d . .
H24 H 0.8180 0.9854 0.2197 0.036 Uiso 1 1 calc R U
C2 C -0.1614(4) 0.7889(4) 0.0689(3) 0.0194(9) Uani 1 1 d . .
H2 H -0.1911 0.8705 0.0438 0.023 Uiso 1 1 calc R U
C4 C -0.1970(4) 0.5838(4) 0.0958(3) 0.0153(8) Uani 1 1 d . .
C10 C 0.1830(4) 0.2852(3) 0.2404(3) 0.0159(8) Uani 1 1 d . .
H10 H 0.2737 0.2648 0.2680 0.019 Uiso 1 1 calc R U
C7 C -0.0855(4) 0.3420(4) 0.1611(3) 0.0144(8) Uani 1 1 d . .
C1 C -0.0283(4) 0.7488(4) 0.1149(3) 0.0179(9) Uani 1 1 d . .
H1 H 0.0279 0.8054 0.1211 0.021 Uiso 1 1 calc R U
C13 C 0.4988(4) 0.4243(3) 0.3401(3) 0.0106(7) Uani 1 1 d . .
C14 C 0.6194(4) 0.3450(3) 0.3986(3) 0.0100(7) Uani 1 1 d . .
C8 C -0.0257(5) 0.2225(4) 0.1925(3) 0.0188(9) Uani 1 1 d . .
H8 H -0.0774 0.1630 0.1870 0.023 Uiso 1 1 calc R U
C20 C 0.2821(5) 0.8681(4) 0.1939(3) 0.0190(9) Uani 1 1 d . .
C15 C 0.6254(4) 0.2220(3) 0.4169(3) 0.0112(7) Uani 1 1 d . .
H15 H 0.5549 0.1907 0.3941 0.013 Uiso 1 1 calc R U
C9 C 0.1090(4) 0.1951(4) 0.2309(3) 0.0171(8) Uani 1 1 d . .
H9 H 0.1510 0.1173 0.2505 0.020 Uiso 1 1 calc R U
C22 C 0.5166(4) 0.8154(3) 0.2833(3) 0.0150(8) Uani 1 1 d . .
H22 H 0.4769 0.7364 0.3318 0.018 Uiso 1 1 calc R U
C25 C 0.6395(6) 1.0494(4) 0.1365(4) 0.0362(12) Uani 1 1 d . .
H25 H 0.6807 1.1275 0.0859 0.043 Uiso 1 1 calc R U
C5 C -0.2770(4) 0.4928(4) 0.0863(3) 0.0175(9) Uani 1 1 d . .
H5 H -0.3673 0.5140 0.0582 0.021 Uiso 1 1 calc R U

loop_
_atom_site_aniso_label
_atom_site_aniso_U_11
_atom_site_aniso_U_22
_atom_site_aniso_U_33
_atom_site_aniso_U_23
_atom_site_aniso_U_13
_atom_site_aniso_U_12
U1 0.01152(7) 0.00921(7) 0.01136(7) -0.00387(6) -0.00486(5) 0.00247(5)
Br1 0.0231(2) 0.01137(19) 0.0265(2) -0.00768(17) -0.01134(18) 0.00552(16)
Br2 0.0215(2) 0.0182(2) 0.0196(2) -0.00755(17) -0.00618(17) -0.00214(16)
O1 0.0132(13) 0.0190(15) 0.0162(14) -0.0071(12) -0.0030(11) 0.0002(11)
O4 0.0169(14) 0.0114(14) 0.0205(15) -0.0068(12) -0.0100(12) 0.0023(11)
O2 0.0166(14) 0.0158(14) 0.0141(14) -0.0077(12) -0.0056(11) 0.0025(11)
O3 0.0134(13) 0.0152(14) 0.0190(14) -0.0102(12) -0.0090(11) 0.0041(11)
O5 0.0277(16) 0.0109(14) 0.0234(15) -0.0083(12) -0.0143(13) 0.0052(12)
N1 0.0130(16) 0.0151(17) 0.0127(16) -0.0054(14) -0.0035(13) 0.0063(13)
N2 0.0119(16) 0.0133(16) 0.0095(16) -0.0035(13) -0.0023(13) 0.0006(13)
C23 0.030(2) 0.018(2) 0.014(2) -0.0082(18) -0.0068(18) -0.0025(18)
O6 0.044(2) 0.0154(16) 0.0382(19) -0.0080(15) -0.0245(16) 0.0109(14)
C12 0.0134(19) 0.019(2) 0.0063(18) -0.0042(16) -0.0023(15) 0.0034(16)
C11 0.0123(18) 0.015(2) 0.0075(18) -0.0042(16) -0.0011(15) 0.0003(15)
C16 0.0151(19) 0.0099(19) 0.0116(19) -0.0030(16) -0.0015(15) 0.0016(15)
C17 0.0095(18) 0.018(2) 0.0131(19) -0.0044(17) -0.0029(15) 0.0031(15)
C6 0.016(2) 0.032(3) 0.0102(19) -0.0088(18) -0.0017(16) -0.0082(18)
C3 0.0117(19) 0.028(2) 0.011(2) -0.0055(18) -0.0024(16) 0.0060(17)
C19 0.0148(19) 0.0080(19) 0.0134(19) -0.0008(16) -0.0035(15) 0.0003(15)
C26 0.056(3) 0.010(2) 0.025(2) -0.0014(19) -0.024(2) -0.002(2)
C18 0.0124(19) 0.020(2) 0.016(2) -0.0097(17) -0.0027(16) -0.0031(16)
C21 0.033(2) 0.012(2) 0.013(2) -0.0064(17) -0.0066(18) -0.0017(17)
C24 0.041(3) 0.025(2) 0.025(2) -0.008(2) -0.012(2) -0.013(2)
C2 0.019(2) 0.018(2) 0.017(2) -0.0066(18) -0.0008(17) 0.0111(17)
C4 0.0118(19) 0.024(2) 0.0070(18) -0.0053(17) 0.0009(15) 0.0005(16)
C10 0.016(2) 0.015(2) 0.016(2) -0.0057(17) -0.0051(16) 0.0015(16)
C7 0.0126(19) 0.022(2) 0.0094(18) -0.0090(17) 0.0014(15) -0.0035(16)
C1 0.019(2) 0.019(2) 0.015(2) -0.0084(18) -0.0022(17) 0.0049(17)
C13 0.0102(18) 0.0111(19) 0.0081(18) -0.0030(15) -0.0005(14) 0.0005(14)
C14 0.0077(17) 0.0116(19) 0.0090(18) -0.0037(15) -0.0010(14) 0.0017(14)
C8 0.025(2) 0.019(2) 0.015(2) -0.0076(17) -0.0059(17) -0.0072(17)
C20 0.036(2) 0.011(2) 0.014(2) -0.0058(17) -0.0123(18) 0.0036(18)
C15 0.0110(18) 0.0145(19) 0.0101(18) -0.0062(16) -0.0040(15) -0.0009(15)
C9 0.024(2) 0.014(2) 0.018(2) -0.0094(17) -0.0060(17) 0.0000(16)
C22 0.028(2) 0.0060(18) 0.0094(19) -0.0033(15) -0.0009(16) -0.0015(16)
C25 0.062(3) 0.012(2) 0.028(3) 0.004(2) -0.018(2) -0.014(2)
C5 0.0078(18) 0.030(2) 0.0106(19) -0.0058(18) -0.0009(15) -0.0004(16)

loop_
_atom_type_symbol
_atom_type_description
_atom_type_scat_dispersion_real
_atom_type_scat_dispersion_imag
_atom_type_scat_source
C C 0.0033 0.0016 'International Tables Vol C Tables 4.2.6.8 and 6.1.1.4'
H H 0.0000 0.0000 'International Tables Vol C Tables 4.2.6.8 and 6.1.1.4'
N N 0.0061 0.0033 'International Tables Vol C Tables 4.2.6.8 and 6.1.1.4'
O O 0.0106 0.0060 'International Tables Vol C Tables 4.2.6.8 and 6.1.1.4'
Br Br -0.2901 2.4595 'International Tables Vol C Tables 4.2.6.8 and 6.1.1.4'
U U -9.6767 9.6646 'International Tables Vol C Tables 4.2.6.8 and 6.1.1.4'

loop_
_geom_angle_atom_site_label_1
_geom_angle_atom_site_label_2
_geom_angle_atom_site_label_3
_geom_angle
O2 U1 O1 177.20(11)
O2 U1 O5 90.86(11)
O1 U1 O5 90.55(11)
O2 U1 O3 90.27(10)
O1 U1 O3 90.30(10)
O5 U1 O3 138.10(9)
O2 U1 O4 89.97(10)
O1 U1 O4 92.58(10)
O5 U1 O4 84.21(9)
O3 U1 O4 53.90(8)
O2 U1 N1 89.94(10)
O1 U1 N1 87.76(11)
O5 U1 N1 85.70(10)
O3 U1 N1 136.18(9)
O4 U1 N1 169.91(9)
O2 U1 N2 86.55(10)
O1 U1 N2 91.02(10)
O5 U1 N2 149.74(10)
O3 U1 N2 72.11(9)
O4 U1 N2 125.88(9)
N1 U1 N2 64.17(10)
O2 U1 C13 89.11(11)
O1 U1 C13 92.63(11)
O5 U1 C13 111.12(10)
O3 U1 C13 27.03(9)
O4 U1 C13 26.91(9)
N1 U1 C13 163.16(10)
N2 U1 C13 98.99(10)
C13 O4 U1 92.7(2)
C13 O3 U1 94.3(2)
C20 O5 U1 160.6(3)
C1 N1 C12 118.4(3)
C1 N1 U1 121.6(3)
C12 N1 U1 120.0(2)
C10 N2 C11 117.4(3)
C10 N2 U1 123.8(2)
C11 N2 U1 118.7(2)
C22 C23 C24 122.0(4)
C22 C23 Br2 120.0(3)
C24 C23 Br2 118.0(3)
N1 C12 C4 121.8(3)
N1 C12 C11 118.8(3)
C4 C12 C11 119.4(3)
N2 C11 C7 122.6(3)
N2 C11 C12 118.0(3)
C7 C11 C12 119.4(3)
C15 C16 C17 121.9(3)
C15 C16 Br1 118.2(3)
C17 C16 Br1 119.8(3)
C16 C17 C18 119.1(3)
C16 C17 H17 120.5
C18 C17 H17 120.5
C5 C6 C7 120.7(4)
C5 C6 H6 119.7
C7 C6 H6 119.7
C2 C3 C4 120.0(4)
C2 C3 H3 120.0
C4 C3 H3 120.0
C14 C19 C18 119.7(3)
C14 C19 H19 120.2
C18 C19 H19 120.2
C25 C26 C21 120.9(4)
C25 C26 H26 119.6
C21 C26 H26 119.6
C17 C18 C19 120.4(3)
C17 C18 H18 119.8
C19 C18 H18 119.8
C22 C21 C26 119.4(4)
C22 C21 C20 121.4(4)
C26 C21 C20 119.2(4)
C23 C24 C25 117.9(4)
C23 C24 H24 121.1
C25 C24 H24 121.1
C3 C2 C1 118.7(4)
C3 C2 H2 120.6
C1 C2 H2 120.6
C3 C4 C12 117.8(4)
C3 C4 C5 123.0(4)
C12 C4 C5 119.2(4)
N2 C10 C9 123.5(4)
N2 C10 H10 118.3
C9 C10 H10 118.3
C11 C7 C8 118.0(3)
C11 C7 C6 119.8(4)
C8 C7 C6 122.2(4)
N1 C1 C2 123.2(4)
N1 C1 H1 118.4
C2 C1 H1 118.4
O4 C13 O3 119.0(3)
O4 C13 C14 121.1(3)
O3 C13 C14 120.0(3)
O4 C13 U1 60.36(18)
O3 C13 U1 58.72(18)
C14 C13 U1 176.5(2)
C19 C14 C15 120.7(3)
C19 C14 C13 121.1(3)
C15 C14 C13 118.2(3)
C9 C8 C7 119.2(4)
C9 C8 H8 120.4
C7 C8 H8 120.4
O6 C20 O5 123.6(4)
O6 C20 C21 121.0(4)
O5 C20 C21 115.4(3)
C16 C15 C14 118.2(3)
C16 C15 H15 120.9
C14 C15 H15 120.9
C8 C9 C10 119.3(4)
C8 C9 H9 120.3
C10 C9 H9 120.3
C23 C22 C21 119.4(4)
C23 C22 H22 120.3
C21 C22 H22 120.3
C26 C25 C24 120.4(4)
C26 C25 H25 119.8
C24 C25 H25 119.8
C6 C5 C4 121.5(4)
C6 C5 H5 119.3
C4 C5 H5 119.3

loop_
_geom_bond_atom_site_label_1
_geom_bond_atom_site_label_2
_geom_bond_distance
U1 O2 1.769(2)
U1 O1 1.780(3)
U1 O5 2.225(3)
U1 O3 2.405(2)
U1 O4 2.442(2)
U1 N1 2.552(3)
U1 N2 2.600(3)
U1 C13 2.806(4)
Br1 C16 1.905(4)
Br2 C23 1.904(4)
O4 C13 1.272(4)
O3 C13 1.278(4)
O5 C20 1.301(4)
N1 C1 1.331(5)
N1 C12 1.366(5)
N2 C10 1.341(5)
N2 C11 1.366(4)
C23 C22 1.381(5)
C23 C24 1.390(6)
O6 C20 1.220(5)
C12 C4 1.418(5)
C12 C11 1.438(5)
C11 C7 1.405(5)
C16 C15 1.381(5)
C16 C17 1.383(5)
C17 C18 1.388(5)
C17 H17 0.9300
C6 C5 1.340(6)
C6 C7 1.440(5)
C6 H6 0.9300
C3 C2 1.368(6)
C3 C4 1.403(5)
C3 H3 0.9300
C19 C14 1.384(5)
C19 C18 1.388(5)
C19 H19 0.9300
C26 C25 1.379(6)
C26 C21 1.387(5)
C26 H26 0.9300
C18 H18 0.9300
C21 C22 1.384(5)
C21 C20 1.511(6)
C24 C25 1.395(6)
C24 H24 0.9300
C2 C1 1.405(5)
C2 H2 0.9300
C4 C5 1.436(5)
C10 C9 1.395(5)
C10 H10 0.9300
C7 C8 1.411(5)
C1 H1 0.9300
C13 C14 1.486(5)
C14 C15 1.403(5)
C8 C9 1.366(5)
C8 H8 0.9300
C15 H15 0.9300
C9 H9 0.9300
C22 H22 0.9300
C25 H25 0.9300
C5 H5 0.9300
